data_7052069
loop_
_publ_author_name
'Sujit K. Dutta'
'Meenakshi Ghosh'
'Papu Biswas'
'Ulrich Fl\"orke'
'Cristoph Saal'
'Wolfgang Haase'
'Kamalaksha Nag'

_publ_section_title
;
 Formation of oxo-bridged tetrairon(iii) complexes mediated by oxygen
 activation. Structure, spectroscopy, magnetism and electrochemistry
;
_journal_issue 1
_journal_name_full 'New Journal of Chemistry'
_journal_page_first 93
_journal_paper_doi 10.1039/b610649h
_journal_volume 31
_journal_year 2007
_chemical_formula_sum 'C52 H58 Cl2 Fe4 N8 O18'
_chemical_formula_weight 1377.36
_chemical_name_systematic
;
?
;
_space_group_IT_number 60
_symmetry_cell_setting orthorhombic
_symmetry_space_group_name_Hall '-P 2n 2ab'
_symmetry_space_group_name_H-M 'P b c n'
_atom_sites_solution_hydrogens difmap
_atom_sites_solution_primary direct
_atom_sites_solution_secondary difmap
_audit_creation_method SHELXL-97
_cell_angle_alpha 90.00
_cell_angle_beta 90.00
_cell_angle_gamma 90.00
_cell_formula_units_Z 4
_cell_length_a 16.936(3)
_cell_length_b 15.203(3)
_cell_length_c 21.457(4)
_cell_measurement_reflns_used 724
_cell_measurement_temperature 120(2)
_cell_measurement_theta_max 16.51
_cell_measurement_theta_min 2.67
_cell_volume 5524.7(18)
_computing_cell_refinement 'Bruker (2002) SMART'
_computing_data_collection 'Bruker (2002) SMART'
_computing_data_reduction 'Bruker (2002) SAINT'
_computing_molecular_graphics 'Bruker (2002) SHELXTL'
_computing_publication_material 'Bruker (2002) SHELXTL'
_computing_structure_refinement 'Bruker (2002) SHELXTL'
_computing_structure_solution 'Bruker (2002) SHELXTL'
_diffrn_ambient_temperature 120(2)
_diffrn_measured_fraction_theta_full 0.999
_diffrn_measured_fraction_theta_max 0.999
_diffrn_measurement_device_type 'CCD area detector'
_diffrn_measurement_method '\p and \w scans'
_diffrn_radiation_monochromator graphite
_diffrn_radiation_source 'sealed tube'
_diffrn_radiation_type MoK\a
_diffrn_radiation_wavelength 0.71073
_diffrn_reflns_av_R_equivalents 0.2973
_diffrn_reflns_av_sigmaI/netI 0.3303
_diffrn_reflns_limit_h_max 22
_diffrn_reflns_limit_h_min -22
_diffrn_reflns_limit_k_max 19
_diffrn_reflns_limit_k_min -20
_diffrn_reflns_limit_l_max 28
_diffrn_reflns_limit_l_min -28
_diffrn_reflns_number 42640
_diffrn_reflns_theta_full 27.88
_diffrn_reflns_theta_max 27.88
_diffrn_reflns_theta_min 1.80
_diffrn_standards_decay_% 0
_diffrn_standards_number 743
_exptl_absorpt_coefficient_mu 1.209
_exptl_absorpt_correction_T_max 0.8887
_exptl_absorpt_correction_T_min 0.7769
_exptl_absorpt_correction_type multi-scan
_exptl_absorpt_process_details 'SADABS (Bruker, 2002)'
_exptl_crystal_colour red
_exptl_crystal_density_diffrn 1.656
_exptl_crystal_density_meas 0
_exptl_crystal_density_method 'not measured'
_exptl_crystal_description prism
_exptl_crystal_F_000 2832
_exptl_crystal_size_max 0.22
_exptl_crystal_size_mid 0.12
_exptl_crystal_size_min 0.10
_refine_diff_density_max 0.477
_refine_diff_density_min -0.538
_refine_diff_density_rms 0.086
_refine_ls_extinction_method none
_refine_ls_goodness_of_fit_ref 0.733
_refine_ls_hydrogen_treatment constr
_refine_ls_matrix_type full
_refine_ls_number_parameters 381
_refine_ls_number_reflns 6578
_refine_ls_number_restraints 0
_refine_ls_restrained_S_all 0.733
_refine_ls_R_factor_all 0.2755
_refine_ls_R_factor_gt 0.0583
_refine_ls_shift/su_max 0.000
_refine_ls_shift/su_mean 0.000
_refine_ls_structure_factor_coef Fsqd
_refine_ls_weighting_details 'calc w=1/[\s^2^(Fo^2^)+(0.0252P)^2^] where P=(Fo^2^+2Fc^2^)/3'
_refine_ls_weighting_scheme calc
_refine_ls_wR_factor_gt 0.0876
_refine_ls_wR_factor_ref 0.1355
_reflns_number_gt 1604
_reflns_number_total 6578
_reflns_threshold_expression >2sigma(I)
_cod_data_source_file b610649h.txt
_cod_data_source_block for_complex_3
_cod_depositor_comments
;
The following automatic conversions were performed:
'_symmetry_cell_setting' value 'Orthorhombic' changed to 'orthorhombic'
according to '/home/saulius/struct/CIF-dictionaries/cif_core.dic'
dictionary named 'cif_core.dic' version 2.4.1 from 2010-06-29.

Automatic conversion script
Id: cif_fix_enum 1527 2010-12-29 10:47:43Z saulius 
;
_cod_original_sg_symbol_H-M Pbcn
_cod_database_code 7052069

loop_
_symmetry_equiv_pos_as_xyz
'x, y, z'
'-x+1/2, -y+1/2, z+1/2'
'x+1/2, -y+1/2, -z'
'-x, y, -z+1/2'
'-x, -y, -z'
'x-1/2, y-1/2, -z-1/2'
'-x-1/2, y-1/2, z'
'x, -y, z-1/2'

loop_
_atom_site_label
_atom_site_type_symbol
_atom_site_fract_x
_atom_site_fract_y
_atom_site_fract_z
_atom_site_U_iso_or_equiv
_atom_site_adp_type
_atom_site_occupancy
_atom_site_symmetry_multiplicity
_atom_site_calc_flag
_atom_site_refinement_flags
_atom_site_disorder_assembly
_atom_site_disorder_group
Fe1 Fe 0.53891(10) 0.37202(7) 0.18536(7) 0.0260(4) Uani 1 1 d . . .
Fe2 Fe 0.54243(9) 0.14167(7) 0.18701(7) 0.0234(4) Uani 1 1 d . . .
O1 O 0.5275(5) 0.5087(4) 0.2021(3) 0.043(2) Uani 1 1 d . . .
O2 O 0.4284(4) 0.3685(4) 0.2227(3) 0.0257(18) Uani 1 1 d . . .
O3 O 0.5520(3) 0.2566(4) 0.17116(19) 0.0309(13) Uani 1 1 d . . .
O4 O 0.4311(4) 0.1430(4) 0.2203(3) 0.0245(17) Uani 1 1 d . . .
O5 O 0.5317(4) 0.0032(4) 0.2047(3) 0.0281(17) Uani 1 1 d . . .
N1 N 0.6559(5) 0.3983(5) 0.1598(4) 0.027(2) Uani 1 1 d . . .
N2 N 0.4879(5) 0.3928(5) 0.0987(4) 0.025(2) Uani 1 1 d . . .
N3 N 0.6591(5) 0.1151(4) 0.1691(4) 0.026(2) Uani 1 1 d . . .
N4 N 0.4968(5) 0.1226(5) 0.0997(4) 0.029(2) Uani 1 1 d . . .
C1 C 0.7132(6) 0.4053(6) 0.1988(5) 0.031(3) Uani 1 1 d . . .
H1A H 0.7643 0.4119 0.1811 0.038 Uiso 1 1 calc R . .
C2 C 0.6764(6) 0.3967(6) 0.0926(4) 0.030(3) Uani 1 1 d . . .
H2A H 0.6832 0.3348 0.0794 0.036 Uiso 1 1 calc R . .
H2B H 0.7276 0.4270 0.0868 0.036 Uiso 1 1 calc R . .
C3 C 0.6156(6) 0.4396(5) 0.0514(4) 0.036(3) Uani 1 1 d . . .
H3A H 0.6025 0.4979 0.0692 0.043 Uiso 1 1 calc R . .
H3B H 0.6397 0.4498 0.0100 0.043 Uiso 1 1 calc R . .
C4 C 0.5401(7) 0.3892(6) 0.0424(4) 0.033(3) Uani 1 1 d . . .
H4A H 0.5113 0.4136 0.0062 0.040 Uiso 1 1 calc R . .
H4B H 0.5529 0.3270 0.0331 0.040 Uiso 1 1 calc R . .
C5 C 0.4141(7) 0.3973(6) 0.0863(5) 0.034(3) Uani 1 1 d . . .
H5A H 0.3995 0.3987 0.0435 0.040 Uiso 1 1 calc R . .
C6 C 0.3501(6) 0.4005(6) 0.1324(4) 0.021(2) Uani 1 1 d . . .
C7 C 0.2761(6) 0.4159(6) 0.1058(4) 0.027(2) Uani 1 1 d . . .
H7A H 0.2724 0.4198 0.0617 0.032 Uiso 1 1 calc R . .
C8 C 0.2079(6) 0.4256(6) 0.1406(4) 0.035(3) Uani 1 1 d . . .
C9 C 0.2177(6) 0.4222(6) 0.2052(4) 0.035(3) Uani 1 1 d . . .
H9A H 0.1729 0.4323 0.2308 0.042 Uiso 1 1 calc R . .
C10 C 0.2903(6) 0.4044(6) 0.2345(4) 0.024(2) Uani 1 1 d . . .
C11 C 0.3590(6) 0.3931(6) 0.1980(5) 0.028(3) Uani 1 1 d . . .
C12 C 0.1291(6) 0.4382(6) 0.1123(4) 0.039(3) Uani 1 1 d . . .
H12A H 0.1320 0.4843 0.0805 0.058 Uiso 1 1 calc R . .
H12B H 0.0913 0.4556 0.1446 0.058 Uiso 1 1 calc R . .
H12C H 0.1117 0.3831 0.0930 0.058 Uiso 1 1 calc R . .
C13 C 0.5000 0.5468(10) 0.2500 0.038(4) Uani 1 2 d S . .
C14 C 0.5000 0.6426(8) 0.2500 0.038(4) Uani 1 2 d S . .
H14A H 0.5428 0.6641 0.2233 0.057 Uiso 0.50 1 calc PR . .
H14B H 0.5079 0.6641 0.2926 0.057 Uiso 0.50 1 calc PR . .
H14C H 0.4493 0.6641 0.2341 0.057 Uiso 0.50 1 calc PR . .
C15 C 0.7155(6) 0.1323(5) 0.2079(4) 0.027(2) Uani 1 1 d . . .
H15A H 0.7675 0.1318 0.1912 0.033 Uiso 1 1 calc R . .
C16 C 0.6814(7) 0.0881(7) 0.1071(5) 0.042(3) Uani 1 1 d . . .
H16A H 0.6729 0.0240 0.1027 0.050 Uiso 1 1 calc R . .
H16B H 0.7383 0.1001 0.1007 0.050 Uiso 1 1 calc R . .
C17 C 0.6331(5) 0.1369(7) 0.0566(4) 0.037(3) Uani 1 1 d . . .
H17A H 0.6286 0.1997 0.0683 0.044 Uiso 1 1 calc R . .
H17B H 0.6618 0.1336 0.0165 0.044 Uiso 1 1 calc R . .
C18 C 0.5500(7) 0.0987(6) 0.0479(4) 0.034(3) Uani 1 1 d . . .
H18A H 0.5275 0.1207 0.0083 0.040 Uiso 1 1 calc R . .
H18B H 0.5535 0.0338 0.0451 0.040 Uiso 1 1 calc R . .
C19 C 0.4239(6) 0.1433(6) 0.0847(5) 0.026(3) Uani 1 1 d . . .
H19A H 0.4132 0.1495 0.0415 0.032 Uiso 1 1 calc R . .
C20 C 0.3576(6) 0.1579(6) 0.1268(4) 0.025(2) Uani 1 1 d . . .
C21 C 0.2845(6) 0.1731(6) 0.0987(4) 0.031(2) Uani 1 1 d . . .
H21A H 0.2826 0.1818 0.0549 0.037 Uiso 1 1 calc R . .
C22 C 0.2162(6) 0.1759(6) 0.1315(4) 0.035(3) Uani 1 1 d . . .
C23 C 0.2221(6) 0.1643(6) 0.1955(4) 0.033(3) Uani 1 1 d . . .
H23A H 0.1747 0.1649 0.2192 0.040 Uiso 1 1 calc R . .
C24 C 0.2910(5) 0.1523(6) 0.2265(4) 0.023(2) Uani 1 1 d . . .
C25 C 0.3615(6) 0.1549(6) 0.1930(5) 0.030(3) Uani 1 1 d . . .
C26 C 0.1361(6) 0.1872(7) 0.0988(4) 0.053(3) Uani 1 1 d . . .
H26A H 0.1446 0.2094 0.0565 0.080 Uiso 1 1 calc R . .
H26B H 0.1037 0.2291 0.1223 0.080 Uiso 1 1 calc R . .
H26C H 0.1091 0.1303 0.0969 0.080 Uiso 1 1 calc R . .
C27 C 0.5000 -0.0322(8) 0.2500 0.028(4) Uani 1 2 d S . .
C28 C 0.5000 -0.1350(8) 0.2500 0.066(6) Uani 1 2 d S . .
H28A H 0.4459 -0.1565 0.2554 0.099 Uiso 0.50 1 calc PR . .
H28B H 0.5330 -0.1565 0.2843 0.099 Uiso 0.50 1 calc PR . .
H28C H 0.5211 -0.1565 0.2103 0.099 Uiso 0.50 1 calc PR . .
Cl1 Cl 0.12510(16) 0.2664(2) 0.41786(12) 0.0527(8) Uani 1 1 d . . .
O11 O 0.1303(5) 0.3585(5) 0.4339(3) 0.068(2) Uani 1 1 d . . .
O12 O 0.1750(5) 0.2176(5) 0.4587(3) 0.076(3) Uani 1 1 d . . .
O13 O 0.0455(4) 0.2425(7) 0.4267(3) 0.103(3) Uani 1 1 d . . .
O14 O 0.1516(4) 0.2535(6) 0.3565(2) 0.071(2) Uani 1 1 d . . .

loop_
_atom_site_aniso_label
_atom_site_aniso_U_11
_atom_site_aniso_U_22
_atom_site_aniso_U_33
_atom_site_aniso_U_23
_atom_site_aniso_U_13
_atom_site_aniso_U_12
Fe1 0.0284(10) 0.0248(7) 0.0248(9) 0.0010(7) 0.0027(9) -0.0001(7)
Fe2 0.0208(9) 0.0264(7) 0.0229(8) -0.0033(7) -0.0007(9) -0.0011(7)
O1 0.071(6) 0.025(3) 0.034(5) 0.004(3) 0.005(4) -0.001(4)
O2 0.020(4) 0.027(4) 0.030(4) 0.001(3) -0.001(4) 0.010(3)
O3 0.035(3) 0.031(3) 0.027(3) -0.002(3) 0.011(3) -0.001(4)
O4 0.009(4) 0.037(4) 0.027(4) 0.000(3) -0.011(3) 0.004(3)
O5 0.029(5) 0.033(3) 0.022(4) 0.009(3) 0.007(4) -0.003(4)
N1 0.009(5) 0.038(5) 0.033(5) 0.001(4) -0.007(4) -0.004(4)
N2 0.031(6) 0.035(5) 0.008(4) 0.002(4) -0.003(4) 0.012(4)
N3 0.036(6) 0.022(4) 0.018(5) 0.004(3) -0.007(4) -0.005(4)
N4 0.012(5) 0.022(4) 0.052(6) -0.001(4) 0.008(4) 0.001(4)
C1 0.025(6) 0.024(5) 0.045(7) 0.005(5) 0.018(6) 0.000(5)
C2 0.027(7) 0.051(7) 0.012(5) 0.004(5) -0.001(5) -0.017(5)
C3 0.055(8) 0.021(5) 0.031(6) -0.002(5) 0.012(6) -0.018(5)
C4 0.035(7) 0.035(5) 0.029(6) 0.001(5) 0.003(6) 0.000(6)
C5 0.054(8) 0.022(5) 0.025(6) -0.010(5) -0.012(6) 0.023(5)
C6 0.023(6) 0.018(5) 0.024(6) -0.008(4) 0.001(5) 0.005(4)
C7 0.033(7) 0.032(6) 0.015(5) -0.005(5) -0.007(5) -0.001(5)
C8 0.041(7) 0.034(6) 0.031(6) -0.006(5) -0.013(6) 0.010(6)
C9 0.025(6) 0.038(6) 0.042(7) -0.013(5) 0.012(5) -0.008(5)
C10 0.018(6) 0.028(5) 0.027(6) 0.006(5) 0.007(5) 0.002(5)
C11 0.028(7) 0.019(5) 0.036(7) -0.017(5) 0.005(5) -0.005(5)
C12 0.042(7) 0.041(6) 0.034(6) -0.013(5) -0.010(6) 0.010(6)
C13 0.027(11) 0.042(10) 0.044(12) 0.000 -0.002(9) 0.000
C14 0.037(11) 0.030(8) 0.048(11) 0.000 0.002(9) 0.000
C15 0.022(6) 0.020(5) 0.040(6) 0.013(5) 0.001(5) 0.007(5)
C16 0.052(9) 0.053(7) 0.020(6) -0.001(5) -0.013(6) 0.006(6)
C17 0.025(6) 0.065(7) 0.019(5) 0.003(6) 0.014(5) 0.008(6)
C18 0.042(8) 0.036(6) 0.023(6) -0.010(5) 0.003(6) 0.007(6)
C19 0.029(6) 0.028(6) 0.021(5) -0.003(5) 0.018(5) -0.007(5)
C20 0.027(6) 0.030(6) 0.018(5) 0.003(4) 0.007(5) -0.006(5)
C21 0.022(6) 0.048(6) 0.023(5) -0.014(5) -0.011(5) 0.005(5)
C22 0.025(6) 0.041(6) 0.038(6) -0.008(5) -0.006(5) 0.010(5)
C23 0.033(6) 0.047(6) 0.020(5) -0.004(5) 0.009(5) 0.015(5)
C24 0.009(5) 0.033(6) 0.028(5) -0.005(5) -0.009(4) 0.001(5)
C25 0.020(6) 0.024(5) 0.045(7) 0.001(5) 0.014(6) 0.016(4)
C26 0.029(7) 0.084(8) 0.046(7) -0.013(6) -0.021(6) -0.002(6)
C27 0.041(11) 0.023(7) 0.020(9) 0.000 -0.013(8) 0.000
C28 0.093(17) 0.025(9) 0.080(15) 0.000 0.013(13) 0.000
Cl1 0.0406(16) 0.075(2) 0.0427(15) -0.0100(18) 0.0074(14) -0.0038(18)
O11 0.081(6) 0.060(5) 0.065(5) 0.001(5) 0.022(5) -0.003(6)
O12 0.099(7) 0.077(6) 0.053(5) 0.011(4) -0.013(5) 0.029(5)
O13 0.050(5) 0.137(7) 0.122(6) -0.026(9) 0.033(5) -0.041(8)
O14 0.083(5) 0.094(5) 0.037(4) -0.021(6) 0.008(4) 0.011(7)

loop_
_atom_type_symbol
_atom_type_description
_atom_type_scat_dispersion_real
_atom_type_scat_dispersion_imag
_atom_type_scat_source
C C 0.0033 0.0016 'International Tables Vol C Tables 4.2.6.8 and 6.1.1.4'
H H 0.0000 0.0000 'International Tables Vol C Tables 4.2.6.8 and 6.1.1.4'
N N 0.0061 0.0033 'International Tables Vol C Tables 4.2.6.8 and 6.1.1.4'
O O 0.0106 0.0060 'International Tables Vol C Tables 4.2.6.8 and 6.1.1.4'
Fe Fe 0.3463 0.8444 'International Tables Vol C Tables 4.2.6.8 and 6.1.1.4'
Cl Cl 0.1484 0.1585 'International Tables Vol C Tables 4.2.6.8 and 6.1.1.4'

loop_
_geom_angle_atom_site_label_1
_geom_angle_atom_site_label_2
_geom_angle_atom_site_label_3
_geom_angle
_geom_angle_site_symmetry_1
_geom_angle_site_symmetry_3
_geom_angle_publ_flag
O3 Fe1 O2 98.9(2) . . ?
O3 Fe1 O2 96.0(2) . 4_655 ?
O2 Fe1 O2 82.5(3) . 4_655 ?
O3 Fe1 N2 92.8(3) . . ?
O2 Fe1 N2 88.5(3) . . ?
O2 Fe1 N2 168.3(3) 4_655 . ?
O3 Fe1 N1 91.5(3) . . ?
O2 Fe1 N1 167.8(3) . . ?
O2 Fe1 N1 90.1(3) 4_655 . ?
N2 Fe1 N1 97.5(3) . . ?
O3 Fe1 O1 178.2(3) . . ?
O2 Fe1 O1 82.8(3) . . ?
O2 Fe1 O1 83.5(3) 4_655 . ?
N2 Fe1 O1 88.0(3) . . ?
N1 Fe1 O1 86.8(3) . . ?
O3 Fe2 O4 98.2(2) . . ?
O3 Fe2 O4 99.0(2) . 4_655 ?
O4 Fe2 O4 81.9(3) . 4_655 ?
O3 Fe2 N4 89.9(3) . . ?
O4 Fe2 N4 88.4(3) . . ?
O4 Fe2 N4 167.7(3) 4_655 . ?
O3 Fe2 N3 94.0(3) . . ?
O4 Fe2 N3 165.5(3) . . ?
O4 Fe2 N3 88.5(3) 4_655 . ?
N4 Fe2 N3 99.4(3) . . ?
O3 Fe2 O5 179.1(3) . . ?
O4 Fe2 O5 82.4(2) . . ?
O4 Fe2 O5 81.7(2) 4_655 . ?
N4 Fe2 O5 89.5(3) . . ?
N3 Fe2 O5 85.5(3) . . ?
C13 O1 Fe1 128.2(8) . . ?
C11 O2 Fe1 130.0(6) . . ?
C11 O2 Fe1 127.5(6) . 4_655 ?
Fe1 O2 Fe1 97.4(3) . 4_655 ?
Fe2 O3 Fe1 155.8(3) . . ?
C25 O4 Fe2 132.5(6) . . ?
C25 O4 Fe2 128.7(6) . 4_655 ?
Fe2 O4 Fe2 98.1(3) . 4_655 ?
C27 O5 Fe2 127.1(7) . . ?
C1 N1 C2 117.2(8) . . ?
C1 N1 Fe1 124.0(7) . . ?
C2 N1 Fe1 118.3(6) . . ?
C5 N2 C4 114.2(9) . . ?
C5 N2 Fe1 127.0(8) . . ?
C4 N2 Fe1 118.1(7) . . ?
C15 N3 C16 117.3(9) . . ?
C15 N3 Fe2 123.4(7) . . ?
C16 N3 Fe2 118.7(7) . . ?
C19 N4 C18 116.6(9) . . ?
C19 N4 Fe2 123.0(7) . . ?
C18 N4 Fe2 119.6(7) . . ?
N1 C1 C10 128.2(10) . 4_655 ?
N1 C1 H1A 115.9 . . ?
C10 C1 H1A 115.9 4_655 . ?
N1 C2 C3 113.8(9) . . ?
N1 C2 H2A 108.8 . . ?
C3 C2 H2A 108.8 . . ?
N1 C2 H2B 108.8 . . ?
C3 C2 H2B 108.8 . . ?
H2A C2 H2B 107.7 . . ?
C4 C3 C2 115.8(8) . . ?
C4 C3 H3A 108.3 . . ?
C2 C3 H3A 108.3 . . ?
C4 C3 H3B 108.3 . . ?
C2 C3 H3B 108.3 . . ?
H3A C3 H3B 107.4 . . ?
N2 C4 C3 112.4(8) . . ?
N2 C4 H4A 109.1 . . ?
C3 C4 H4A 109.1 . . ?
N2 C4 H4B 109.1 . . ?
C3 C4 H4B 109.1 . . ?
H4A C4 H4B 107.9 . . ?
N2 C5 C6 125.5(10) . . ?
N2 C5 H5A 117.2 . . ?
C6 C5 H5A 117.2 . . ?
C7 C6 C11 120.9(9) . . ?
C7 C6 C5 113.0(8) . . ?
C11 C6 C5 126.0(9) . . ?
C8 C7 C6 123.1(9) . . ?
C8 C7 H7A 118.5 . . ?
C6 C7 H7A 118.5 . . ?
C7 C8 C9 115.6(9) . . ?
C7 C8 C12 123.0(9) . . ?
C9 C8 C12 121.4(10) . . ?
C8 C9 C10 123.7(10) . . ?
C8 C9 H9A 118.2 . . ?
C10 C9 H9A 118.2 . . ?
C9 C10 C11 119.7(9) . . ?
C9 C10 C1 114.1(9) . 4_655 ?
C11 C10 C1 126.0(10) . 4_655 ?
O2 C11 C10 122.4(9) . . ?
O2 C11 C6 120.3(9) . . ?
C10 C11 C6 116.9(9) . . ?
C8 C12 H12A 109.5 . . ?
C8 C12 H12B 109.5 . . ?
H12A C12 H12B 109.5 . . ?
C8 C12 H12C 109.5 . . ?
H12A C12 H12C 109.5 . . ?
H12B C12 H12C 109.5 . . ?
O1 C13 O1 125.7(14) 4_655 . ?
O1 C13 C14 117.1(7) 4_655 . ?
O1 C13 C14 117.1(7) . . ?
C13 C14 H14A 109.5 . . ?
C13 C14 H14B 109.5 . . ?
H14A C14 H14B 109.5 . . ?
C13 C14 H14C 109.5 . . ?
H14A C14 H14C 109.5 . . ?
H14B C14 H14C 109.5 . . ?
N3 C15 C24 127.8(10) . 4_655 ?
N3 C15 H15A 116.1 . . ?
C24 C15 H15A 116.1 4_655 . ?
N3 C16 C17 111.8(8) . . ?
N3 C16 H16A 109.3 . . ?
C17 C16 H16A 109.3 . . ?
N3 C16 H16B 109.3 . . ?
C17 C16 H16B 109.3 . . ?
H16A C16 H16B 107.9 . . ?
C18 C17 C16 112.9(9) . . ?
C18 C17 H17A 109.0 . . ?
C16 C17 H17A 109.0 . . ?
C18 C17 H17B 109.0 . . ?
C16 C17 H17B 109.0 . . ?
H17A C17 H17B 107.8 . . ?
N4 C18 C17 112.0(8) . . ?
N4 C18 H18A 109.2 . . ?
C17 C18 H18A 109.2 . . ?
N4 C18 H18B 109.2 . . ?
C17 C18 H18B 109.2 . . ?
H18A C18 H18B 107.9 . . ?
N4 C19 C20 127.5(10) . . ?
N4 C19 H19A 116.3 . . ?
C20 C19 H19A 116.3 . . ?
C21 C20 C25 118.5(9) . . ?
C21 C20 C19 116.1(8) . . ?
C25 C20 C19 125.3(9) . . ?
C22 C21 C20 122.5(9) . . ?
C22 C21 H21A 118.7 . . ?
C20 C21 H21A 118.7 . . ?
C21 C22 C23 116.7(9) . . ?
C21 C22 C26 121.3(9) . . ?
C23 C22 C26 122.0(9) . . ?
C24 C23 C22 124.3(9) . . ?
C24 C23 H23A 117.8 . . ?
C22 C23 H23A 117.8 . . ?
C23 C24 C25 118.8(9) . . ?
C23 C24 C15 116.1(9) . 4_655 ?
C25 C24 C15 125.0(9) . 4_655 ?
O4 C25 C24 122.0(9) . . ?
O4 C25 C20 119.0(9) . . ?
C24 C25 C20 118.4(9) . . ?
C22 C26 H26A 109.5 . . ?
C22 C26 H26B 109.5 . . ?
H26A C26 H26B 109.5 . . ?
C22 C26 H26C 109.5 . . ?
H26A C26 H26C 109.5 . . ?
H26B C26 H26C 109.5 . . ?
O5 C27 O5 128.3(12) . 4_655 ?
O5 C27 C28 115.9(6) . . ?
O5 C27 C28 115.9(6) 4_655 . ?
C27 C28 H28A 109.5 . . ?
C27 C28 H28B 109.5 . . ?
H28A C28 H28B 109.5 . . ?
C27 C28 H28C 109.5 . . ?
H28A C28 H28C 109.5 . . ?
H28B C28 H28C 109.5 . . ?
O14 Cl1 O13 113.3(5) . . ?
O14 Cl1 O12 108.3(5) . . ?
O13 Cl1 O12 110.5(5) . . ?
O14 Cl1 O11 109.8(6) . . ?
O13 Cl1 O11 106.1(6) . . ?
O12 Cl1 O11 108.8(5) . . ?

loop_
_geom_bond_atom_site_label_1
_geom_bond_atom_site_label_2
_geom_bond_distance
_geom_bond_site_symmetry_2
_geom_bond_publ_flag
Fe1 O3 1.795(6) . ?
Fe1 O2 2.036(7) . ?
Fe1 O2 2.050(7) 4_655 ?
Fe1 N2 2.075(8) . ?
Fe1 N1 2.094(8) . ?
Fe1 O1 2.118(6) . ?
Fe2 O3 1.787(6) . ?
Fe2 O4 2.016(7) . ?
Fe2 O4 2.039(6) 4_655 ?
Fe2 N4 2.047(9) . ?
Fe2 N3 2.053(9) . ?
Fe2 O5 2.147(6) . ?
O1 C13 1.267(9) . ?
O2 C11 1.343(11) . ?
O2 Fe1 2.050(7) 4_655 ?
O4 C25 1.329(11) . ?
O4 Fe2 2.039(6) 4_655 ?
O5 C27 1.234(7) . ?
N1 C1 1.286(12) . ?
N1 C2 1.482(11) . ?
N2 C5 1.279(12) . ?
N2 C4 1.498(12) . ?
N3 C15 1.294(11) . ?
N3 C16 1.443(12) . ?
N4 C19 1.315(11) . ?
N4 C18 1.475(12) . ?
C1 C10 1.434(12) 4_655 ?
C1 H1A 0.9500 . ?
C2 C3 1.506(13) . ?
C2 H2A 0.9900 . ?
C2 H2B 0.9900 . ?
C3 C4 1.503(14) . ?
C3 H3A 0.9900 . ?
C3 H3B 0.9900 . ?
C4 H4A 0.9900 . ?
C4 H4B 0.9900 . ?
C5 C6 1.470(13) . ?
C5 H5A 0.9500 . ?
C6 C7 1.398(12) . ?
C6 C11 1.419(12) . ?
C7 C8 1.384(13) . ?
C7 H7A 0.9500 . ?
C8 C9 1.397(12) . ?
C8 C12 1.478(12) . ?
C9 C10 1.406(13) . ?
C9 H9A 0.9500 . ?
C10 C11 1.412(12) . ?
C10 C1 1.434(12) 4_655 ?
C12 H12A 0.9800 . ?
C12 H12B 0.9800 . ?
C12 H12C 0.9800 . ?
C13 O1 1.267(9) 4_655 ?
C13 C14 1.457(17) . ?
C14 H14A 0.9800 . ?
C14 H14B 0.9800 . ?
C14 H14C 0.9800 . ?
C15 C24 1.444(12) 4_655 ?
C15 H15A 0.9500 . ?
C16 C17 1.545(12) . ?
C16 H16A 0.9900 . ?
C16 H16B 0.9900 . ?
C17 C18 1.535(14) . ?
C17 H17A 0.9900 . ?
C17 H17B 0.9900 . ?
C18 H18A 0.9900 . ?
C18 H18B 0.9900 . ?
C19 C20 1.458(12) . ?
C19 H19A 0.9500 . ?
C20 C21 1.397(12) . ?
C20 C25 1.423(12) . ?
C21 C22 1.356(12) . ?
C21 H21A 0.9500 . ?
C22 C23 1.388(12) . ?
C22 C26 1.536(12) . ?
C23 C24 1.356(12) . ?
C23 H23A 0.9500 . ?
C24 C25 1.393(12) . ?
C24 C15 1.444(12) 4_655 ?
C26 H26A 0.9800 . ?
C26 H26B 0.9800 . ?
C26 H26C 0.9800 . ?
C27 O5 1.234(7) 4_655 ?
C27 C28 1.563(17) . ?
C28 H28A 0.9800 . ?
C28 H28B 0.9800 . ?
C28 H28C 0.9800 . ?
Cl1 O14 1.404(5) . ?
Cl1 O13 1.409(7) . ?
Cl1 O12 1.426(7) . ?
Cl1 O11 1.445(8) . ?

loop_
_geom_torsion_atom_site_label_1
_geom_torsion_atom_site_label_2
_geom_torsion_atom_site_label_3
_geom_torsion_atom_site_label_4
_geom_torsion
_geom_torsion_site_symmetry_1
_geom_torsion_site_symmetry_2
_geom_torsion_site_symmetry_3
_geom_torsion_site_symmetry_4
_geom_torsion_publ_flag
O3 Fe1 O1 C13 -114(8) . . . . ?
O2 Fe1 O1 C13 43.4(7) . . . . ?
O2 Fe1 O1 C13 -39.8(7) 4_655 . . . ?
N2 Fe1 O1 C13 132.1(7) . . . . ?
N1 Fe1 O1 C13 -130.3(7) . . . . ?
O3 Fe1 O2 C11 -106.5(7) . . . . ?
O2 Fe1 O2 C11 158.6(6) 4_655 . . . ?
N2 Fe1 O2 C11 -13.9(7) . . . . ?
N1 Fe1 O2 C11 105.7(15) . . . . ?
O1 Fe1 O2 C11 74.2(7) . . . . ?
O3 Fe1 O2 Fe1 98.0(2) . . . 4_655 ?
O2 Fe1 O2 Fe1 3.0(3) 4_655 . . 4_655 ?
N2 Fe1 O2 Fe1 -169.5(3) . . . 4_655 ?
N1 Fe1 O2 Fe1 -49.8(15) . . . 4_655 ?
O1 Fe1 O2 Fe1 -81.3(3) . . . 4_655 ?
O4 Fe2 O3 Fe1 39.0(8) . . . . ?
O4 Fe2 O3 Fe1 -44.1(8) 4_655 . . . ?
N4 Fe2 O3 Fe1 127.4(8) . . . . ?
N3 Fe2 O3 Fe1 -133.1(8) . . . . ?
O5 Fe2 O3 Fe1 174(100) . . . . ?
O2 Fe1 O3 Fe2 -36.7(8) . . . . ?
O2 Fe1 O3 Fe2 46.6(8) 4_655 . . . ?
N2 Fe1 O3 Fe2 -125.6(8) . . . . ?
N1 Fe1 O3 Fe2 136.9(8) . . . . ?
O1 Fe1 O3 Fe2 121(8) . . . . ?
O3 Fe2 O4 C25 71.4(8) . . . . ?
O4 Fe2 O4 C25 169.4(7) 4_655 . . . ?
N4 Fe2 O4 C25 -18.2(8) . . . . ?
N3 Fe2 O4 C25 -141.7(11) . . . . ?
O5 Fe2 O4 C25 -107.9(8) . . . . ?
O3 Fe2 O4 Fe2 -99.1(2) . . . 4_655 ?
O4 Fe2 O4 Fe2 -1.2(3) 4_655 . . 4_655 ?
N4 Fe2 O4 Fe2 171.2(3) . . . 4_655 ?
N3 Fe2 O4 Fe2 47.7(12) . . . 4_655 ?
O5 Fe2 O4 Fe2 81.5(3) . . . 4_655 ?
O3 Fe2 O5 C27 -175(100) . . . . ?
O4 Fe2 O5 C27 -40.3(6) . . . . ?
O4 Fe2 O5 C27 42.6(6) 4_655 . . . ?
N4 Fe2 O5 C27 -128.8(6) . . . . ?
N3 Fe2 O5 C27 131.6(6) . . . . ?
O3 Fe1 N1 C1 -95.8(8) . . . . ?
O2 Fe1 N1 C1 52.4(18) . . . . ?
O2 Fe1 N1 C1 0.2(8) 4_655 . . . ?
N2 Fe1 N1 C1 171.2(8) . . . . ?
O1 Fe1 N1 C1 83.7(8) . . . . ?
O3 Fe1 N1 C2 75.4(7) . . . . ?
O2 Fe1 N1 C2 -136.4(13) . . . . ?
O2 Fe1 N1 C2 171.4(7) 4_655 . . . ?
N2 Fe1 N1 C2 -17.6(7) . . . . ?
O1 Fe1 N1 C2 -105.1(7) . . . . ?
O3 Fe1 N2 C5 97.8(9) . . . . ?
O2 Fe1 N2 C5 -1.0(9) . . . . ?
O2 Fe1 N2 C5 -40(2) 4_655 . . . ?
N1 Fe1 N2 C5 -170.4(8) . . . . ?
O1 Fe1 N2 C5 -83.9(9) . . . . ?
O3 Fe1 N2 C4 -72.3(6) . . . . ?
O2 Fe1 N2 C4 -171.1(6) . . . . ?
O2 Fe1 N2 C4 149.5(12) 4_655 . . . ?
N1 Fe1 N2 C4 19.6(7) . . . . ?
O1 Fe1 N2 C4 106.1(7) . . . . ?
O3 Fe2 N3 C15 77.5(7) . . . . ?
O4 Fe2 N3 C15 -69.7(14) . . . . ?
O4 Fe2 N3 C15 -21.4(7) 4_655 . . . ?
N4 Fe2 N3 C15 168.0(7) . . . . ?
O5 Fe2 N3 C15 -103.2(7) . . . . ?
O3 Fe2 N3 C16 -93.0(7) . . . . ?
O4 Fe2 N3 C16 119.9(12) . . . . ?
O4 Fe2 N3 C16 168.1(7) 4_655 . . . ?
N4 Fe2 N3 C16 -2.4(7) . . . . ?
O5 Fe2 N3 C16 86.3(7) . . . . ?
O3 Fe2 N4 C19 -76.6(7) . . . . ?
O4 Fe2 N4 C19 21.6(7) . . . . ?
O4 Fe2 N4 C19 59.9(17) 4_655 . . . ?
N3 Fe2 N4 C19 -170.6(7) . . . . ?
O5 Fe2 N4 C19 104.0(8) . . . . ?
O3 Fe2 N4 C18 92.9(7) . . . . ?
O4 Fe2 N4 C18 -168.9(7) . . . . ?
O4 Fe2 N4 C18 -130.6(13) 4_655 . . . ?
N3 Fe2 N4 C18 -1.1(7) . . . . ?
O5 Fe2 N4 C18 -86.5(7) . . . . ?
C2 N1 C1 C10 -177.0(9) . . . 4_655 ?
Fe1 N1 C1 C10 -5.6(14) . . . 4_655 ?
C1 N1 C2 C3 -146.4(9) . . . . ?
Fe1 N1 C2 C3 41.8(10) . . . . ?
N1 C2 C3 C4 -72.9(11) . . . . ?
C5 N2 C4 C3 143.0(9) . . . . ?
Fe1 N2 C4 C3 -45.7(10) . . . . ?
C2 C3 C4 N2 74.7(11) . . . . ?
C4 N2 C5 C6 179.2(8) . . . . ?
Fe1 N2 C5 C6 8.8(15) . . . . ?
N2 C5 C6 C7 172.8(9) . . . . ?
N2 C5 C6 C11 -4.6(16) . . . . ?
C11 C6 C7 C8 0.7(15) . . . . ?
C5 C6 C7 C8 -176.9(9) . . . . ?
C6 C7 C8 C9 2.1(15) . . . . ?
C6 C7 C8 C12 -177.5(9) . . . . ?
C7 C8 C9 C10 -4.0(16) . . . . ?
C12 C8 C9 C10 175.6(8) . . . . ?
C8 C9 C10 C11 3.0(16) . . . . ?
C8 C9 C10 C1 179.2(10) . . . 4_655 ?
Fe1 O2 C11 C10 -165.7(6) . . . . ?
Fe1 O2 C11 C10 -16.9(12) 4_655 . . . ?
Fe1 O2 C11 C6 20.5(12) . . . . ?
Fe1 O2 C11 C6 169.3(6) 4_655 . . . ?
C9 C10 C11 O2 -174.0(8) . . . . ?
C1 C10 C11 O2 10.3(15) 4_655 . . . ?
C9 C10 C11 C6 0.0(13) . . . . ?
C1 C10 C11 C6 -175.7(9) 4_655 . . . ?
C7 C6 C11 O2 172.3(8) . . . . ?
C5 C6 C11 O2 -10.4(14) . . . . ?
C7 C6 C11 C10 -1.8(13) . . . . ?
C5 C6 C11 C10 175.5(8) . . . . ?
Fe1 O1 C13 O1 -1.0(4) . . . 4_655 ?
Fe1 O1 C13 C14 179.0(4) . . . . ?
C16 N3 C15 C24 -173.7(9) . . . 4_655 ?
Fe2 N3 C15 C24 15.7(13) . . . 4_655 ?
C15 N3 C16 C17 -134.0(9) . . . . ?
Fe2 N3 C16 C17 37.0(11) . . . . ?
N3 C16 C17 C18 -78.9(11) . . . . ?
C19 N4 C18 C17 139.9(9) . . . . ?
Fe2 N4 C18 C17 -30.3(10) . . . . ?
C16 C17 C18 N4 74.2(10) . . . . ?
C18 N4 C19 C20 171.2(8) . . . . ?
Fe2 N4 C19 C20 -19.0(13) . . . . ?
N4 C19 C20 C21 -175.6(9) . . . . ?
N4 C19 C20 C25 2.3(16) . . . . ?
C25 C20 C21 C22 -7.1(15) . . . . ?
C19 C20 C21 C22 170.9(9) . . . . ?
C20 C21 C22 C23 1.1(16) . . . . ?
C20 C21 C22 C26 -176.3(9) . . . . ?
C21 C22 C23 C24 1.3(16) . . . . ?
C26 C22 C23 C24 178.6(9) . . . . ?
C22 C23 C24 C25 2.6(15) . . . . ?
C22 C23 C24 C15 -173.8(9) . . . 4_655 ?
Fe2 O4 C25 C24 179.6(6) . . . . ?
Fe2 O4 C25 C24 -12.4(12) 4_655 . . . ?
Fe2 O4 C25 C20 8.7(13) . . . . ?
Fe2 O4 C25 C20 176.7(6) 4_655 . . . ?
C23 C24 C25 O4 -179.5(8) . . . . ?
C15 C24 C25 O4 -3.5(14) 4_655 . . . ?
C23 C24 C25 C20 -8.5(13) . . . . ?
C15 C24 C25 C20 167.5(9) 4_655 . . . ?
C21 C20 C25 O4 -178.1(8) . . . . ?
C19 C20 C25 O4 4.1(14) . . . . ?
C21 C20 C25 C24 10.7(13) . . . . ?
C19 C20 C25 C24 -167.1(8) . . . . ?
Fe2 O5 C27 O5 -0.9(3) . . . 4_655 ?
Fe2 O5 C27 C28 179.1(3) . . . . ?
